data_4505594
loop_
_publ_author_name
'Malaestean, Iurie L.'
'Kutluca-Al\?ic\?i, Meliha'
'Ellern, Arkady'
'van Leusen, Jan'
'Schilder, Helmut'
'Speldrich, Manfred'
'Baca, Svetlana G.'
'K\"ogerler, Paul'

_publ_section_title
;
 Linear, Zigzag, and Helical Cerium(III) Coordination Polymers
;
_journal_issue 3
_journal_name_full 'Crystal Growth &amp; Design'
_journal_page_first 1593
_journal_paper_doi 10.1021/cg2016337
_journal_volume 12
_journal_year 2012
_chemical_formula_sum 'C48 H95 Ce3 O22'
_chemical_formula_weight 1444.60
_space_group_IT_number 33
_symmetry_cell_setting orthorhombic
_symmetry_space_group_name_Hall 'P 2c -2n'
_symmetry_space_group_name_H-M 'P n a 21'
_atom_sites_solution_hydrogens geom
_atom_sites_solution_primary direct
_atom_sites_solution_secondary difmap
_audit_creation_method 'APEX2 v2010.11-3'
_cell_angle_alpha 90
_cell_angle_beta 90
_cell_angle_gamma 90
_cell_formula_units_Z 4
_cell_length_a 24.6004(13)
_cell_length_b 12.4601(7)
_cell_length_c 21.0665(12)
_cell_measurement_temperature 153.(2)
_cell_volume 6457.4(6)
_computing_cell_refinement 'SAINT V7.66A (Bruker AXS, 2009)'
_computing_data_collection 'APEX2 Suite (Bruker AXS, 2009)'
_computing_data_reduction 'SAINT V7.66A (Bruker AXS, 2009)'
_computing_molecular_graphics 'XSHELL (Bruker AXS, 2007)'
_computing_publication_material 'APEX2 Suite (Bruker AXS, 2009)'
_computing_structure_refinement 'SHELXL-97 (Sheldrick, 2008)'
_computing_structure_solution 'SHELXS-97 (Sheldrick, 2008)'
_diffrn_ambient_temperature 153.(2)
_diffrn_measured_fraction_theta_full 0.996
_diffrn_measured_fraction_theta_max 0.996
_diffrn_measurement_device_type ' BRUKER APEX2 CCD Diffractometer'
_diffrn_measurement_method '\w scan'
_diffrn_radiation_type MoK\a
_diffrn_radiation_wavelength 0.71073
_diffrn_reflns_av_R_equivalents 0.0285
_diffrn_reflns_av_sigmaI/netI 0.0303
_diffrn_reflns_limit_h_max 34
_diffrn_reflns_limit_h_min -35
_diffrn_reflns_limit_k_max 17
_diffrn_reflns_limit_k_min -17
_diffrn_reflns_limit_l_max 30
_diffrn_reflns_limit_l_min -30
_diffrn_reflns_number 75470
_diffrn_reflns_theta_full 30.68
_diffrn_reflns_theta_max 30.68
_diffrn_reflns_theta_min 1.66
_exptl_absorpt_coefficient_mu 2.145
_exptl_absorpt_correction_T_max 0.69
_exptl_absorpt_correction_T_min 0.47
_exptl_absorpt_correction_type multi-scan
_exptl_absorpt_process_details
;
;
_exptl_crystal_colour colourless
_exptl_crystal_density_diffrn 1.486
_exptl_crystal_density_method 'not measured'
_exptl_crystal_description block
_exptl_crystal_F_000 2932
_exptl_crystal_size_max 0.42
_exptl_crystal_size_mid 0.26
_exptl_crystal_size_min 0.19
_refine_diff_density_max 0.986
_refine_diff_density_min -0.938
_refine_ls_abs_structure_details 'Flack H D (1983), Acta Cryst. A39, 876-881'
_refine_ls_abs_structure_Flack -0.018(8)
_refine_ls_extinction_method none
_refine_ls_goodness_of_fit_ref 1.031
_refine_ls_hydrogen_treatment constr
_refine_ls_matrix_type full
_refine_ls_number_parameters 718
_refine_ls_number_reflns 19770
_refine_ls_number_restraints 33
_refine_ls_restrained_S_all 1.035
_refine_ls_R_factor_all 0.0304
_refine_ls_R_factor_gt 0.0244
_refine_ls_shift/su_max 0.007
_refine_ls_shift/su_mean 0.000
_refine_ls_structure_factor_coef Fsqd
_refine_ls_weighting_details 'calc w=1/[\s^2^(Fo^2^)+(0.0274P)^2^+3.7599P] where P=(Fo^2^+2Fc^2^)/3'
_refine_ls_weighting_scheme calc
_refine_ls_wR_factor_gt 0.0570
_refine_ls_wR_factor_ref 0.0604
_reflns_number_gt 17999
_reflns_number_total 19770
_reflns_threshold_expression >2sigma(I)
_cod_data_source_file cg2016337_si_005.cif
_cod_data_source_block ym496
_cod_database_code 4505594

loop_
_symmetry_equiv_pos_as_xyz
'x, y, z'
'-x, -y, z+1/2'
'-x+1/2, y+1/2, z+1/2'
'x+1/2, -y+1/2, z'

loop_
_atom_site_type_symbol
_atom_site_label
_atom_site_fract_x
_atom_site_fract_y
_atom_site_fract_z
_atom_site_U_iso_or_equiv
_atom_site_adp_type
_atom_site_calc_flag
_atom_site_refinement_flags
_atom_site_occupancy
_atom_site_disorder_assembly
_atom_site_disorder_group
Ce Ce1 0.080484(5) 0.862068(12) -0.012814(8) 0.01935(3) Uani d . 1.0 . .
Ce Ce2 0.245662(5) 0.794726(13) 0.007655(9) 0.01936(3) Uani d . 1.0 B .
Ce Ce3 0.412854(5) 0.721567(12) 0.026939(7) 0.01932(3) Uani d . 1.0 . .
C C1 0.12875(11) 0.8274(2) 0.11512(14) 0.0242(6) Uani d . 1.0 . .
C C2 0.15219(12) 0.8452(3) 0.18070(15) 0.0312(7) Uani d . 1.0 . .
H H2 0.1886 0.8098 0.1827 0.037 Uiso calc R 1.0 . .
C C3 0.1600(2) 0.9656(4) 0.1894(2) 0.0616(13) Uani d . 1.0 . .
H H3A 0.1845 0.9929 0.1565 0.092 Uiso calc R 1.0 . .
H H3B 0.1757 0.9796 0.2314 0.092 Uiso calc R 1.0 . .
H H3C 0.1247 1.0018 0.186 0.092 Uiso calc R 1.0 . .
C C4 0.1165(2) 0.7978(5) 0.23231(19) 0.0637(14) Uani d . 1.0 . .
H H4A 0.1326 0.8127 0.2739 0.096 Uiso calc R 1.0 . .
H H4B 0.1137 0.72 0.2263 0.096 Uiso calc R 1.0 . .
H H4C 0.0802 0.83 0.2301 0.096 Uiso calc R 1.0 . .
C C5 0.03949(10) 0.6360(2) -0.01542(16) 0.0237(5) Uani d . 1.0 . .
C C6 0.02136(12) 0.5218(2) -0.02664(18) 0.0329(7) Uani d . 1.0 . .
H H6 -0.0106 0.5078 0.0015 0.039 Uiso calc R 1.0 . .
C C7 0.0026(2) 0.5106(4) -0.0943(3) 0.0680(15) Uani d . 1.0 . .
H H7A -0.0246 0.5657 -0.1035 0.102 Uiso calc R 1.0 . .
H H7B -0.0133 0.4393 -0.1005 0.102 Uiso calc R 1.0 . .
H H7C 0.0337 0.5194 -0.1229 0.102 Uiso calc R 1.0 . .
C C8 0.06491(16) 0.4402(3) -0.0103(3) 0.0544(11) Uani d . 1.0 . .
H H8A 0.0968 0.4519 -0.0373 0.082 Uiso calc R 1.0 . .
H H8B 0.0508 0.3676 -0.0174 0.082 Uiso calc R 1.0 . .
H H8C 0.0753 0.4482 0.0343 0.082 Uiso calc R 1.0 . .
C C9 0.00776(12) 0.9986(3) 0.06384(15) 0.0288(6) Uani d . 1.0 . .
C C10 -0.02831(15) 1.0711(3) 0.1037(2) 0.0441(9) Uani d . 1.0 . .
H H10 -0.0648 1.0768 0.083 0.053 Uiso calc R 1.0 . .
C C11 -0.00388(19) 1.1841(3) 0.1099(2) 0.0491(10) Uani d . 1.0 . .
H H11A -0.0306 1.2322 0.1294 0.074 Uiso calc R 1.0 . .
H H11B 0.0058 1.2112 0.0677 0.074 Uiso calc R 1.0 . .
H H11C 0.0287 1.181 0.1365 0.074 Uiso calc R 1.0 . .
C C12 -0.0351(2) 1.0202(4) 0.1691(2) 0.0783(19) Uani d . 1.0 . .
H H12A -0.0523 0.9497 0.1646 0.117 Uiso calc R 1.0 . .
H H12B -0.0581 1.0664 0.1956 0.117 Uiso calc R 1.0 . .
H H12C 0.0006 1.0118 0.1891 0.117 Uiso calc R 1.0 . .
C C13 0.14628(12) 0.7671(3) -0.11959(15) 0.0268(6) Uani d . 1.0 . .
C C14 0.17519(15) 0.7162(3) -0.17505(18) 0.0373(8) Uani d . 1.0 . .
H H14 0.215 0.7303 -0.1705 0.045 Uiso calc R 1.0 . .
C C15 0.1564(3) 0.7634(5) -0.2373(2) 0.0779(18) Uani d . 1.0 . .
H H15A 0.1173 0.7508 -0.2425 0.117 Uiso calc R 1.0 . .
H H15B 0.1761 0.7294 -0.2723 0.117 Uiso calc R 1.0 . .
H H15C 0.1635 0.8408 -0.2376 0.117 Uiso calc R 1.0 . .
C C16 0.1662(2) 0.5959(4) -0.1730(3) 0.0697(15) Uani d . 1.0 . .
H H16A 0.1816 0.5669 -0.1337 0.105 Uiso calc R 1.0 . .
H H16B 0.1841 0.5624 -0.2095 0.105 Uiso calc R 1.0 . .
H H16C 0.1271 0.5807 -0.1745 0.105 Uiso calc R 1.0 . .
C C17 0.18576(11) 1.0423(2) -0.01858(16) 0.0274(6) Uani d . 1.0 . .
C C18 0.19164(13) 1.1629(3) -0.0082(2) 0.0376(8) Uani d . 1.0 . .
H H18 0.2312 1.1799 -0.0045 0.045 Uiso calc R 1.0 . .
C C19 0.1688(2) 1.2270(3) -0.0620(3) 0.0719(17) Uani d . 1.0 . .
H H19A 0.1306 1.2077 -0.0685 0.108 Uiso calc R 1.0 . .
H H19B 0.1894 1.2117 -0.1008 0.108 Uiso calc R 1.0 . .
H H19C 0.1715 1.3037 -0.0521 0.108 Uiso calc R 1.0 . .
C C20 0.1646(3) 1.1935(4) 0.0527(3) 0.109(3) Uani d . 1.0 . .
H H20A 0.1677 1.2712 0.059 0.163 Uiso calc R 1.0 . .
H H20B 0.1823 1.156 0.088 0.163 Uiso calc R 1.0 . .
H H20C 0.1262 1.1734 0.051 0.163 Uiso calc R 1.0 . .
C C21 0.03638(17) 1.0416(3) -0.1369(2) 0.0532(11) Uani d D 1.0 . .
H H21A 0.0145 1.0242 -0.175 0.064 Uiso calc R 1.0 A 1
H H21B 0.0754 1.0353 -0.148 0.064 Uiso calc R 1.0 A 1
C C22 0.0235(3) 1.1564(4) -0.1141(4) 0.083(3) Uani d PDU 0.618(5) B 1
H H22A 0.0463 1.172 -0.0765 0.1 Uiso calc PR 0.618(5) B 1
H H22B 0.0341 1.2074 -0.1479 0.1 Uiso calc PR 0.618(5) B 1
C C22' -0.0098(3) 1.1197(8) -0.1537(4) 0.081(3) Uani d PDU 0.382(5) B 2
H H22C -0.0384 1.0795 -0.1767 0.097 Uiso calc PR 0.382(5) B 2
H H22D 0.0047 1.1749 -0.183 0.097 Uiso calc PR 0.382(5) B 2
C C23 -0.0362(3) 1.1769(5) -0.0966(4) 0.136(4) Uani d D 1.0 . .
H H23A -0.0403 1.2511 -0.082 0.204 Uiso calc R 1.0 B 1
H H23B -0.0471 1.1276 -0.0627 0.204 Uiso calc R 1.0 B 1
H H23C -0.0591 1.1652 -0.134 0.204 Uiso calc R 1.0 B 1
C C24 0.27529(15) 0.9326(3) -0.14179(17) 0.0398(8) Uani d D 1.0 B .
H H24A 0.2355 0.9449 -0.1416 0.048 Uiso calc R 1.0 . .
H H24B 0.2857 0.9112 -0.1854 0.048 Uiso calc R 1.0 . .
C C25 0.3038(3) 1.0390(4) -0.1259(3) 0.105(3) Uani d D 1.0 . .
H H25A 0.2986 1.0533 -0.0801 0.127 Uiso calc R 1.0 B 1
H H25B 0.285 1.097 -0.1494 0.127 Uiso calc R 1.0 B 1
C C26 0.3650(2) 1.0469(8) -0.1406(5) 0.087(3) Uani d PD 0.618(5) B 1
H H26A 0.3706 1.0449 -0.1867 0.131 Uiso calc PR 0.618(5) B 1
H H26B 0.3841 0.9864 -0.1209 0.131 Uiso calc PR 0.618(5) B 1
H H26C 0.3794 1.1144 -0.1236 0.131 Uiso calc PR 0.618(5) B 1
C C26' 0.3130(6) 1.1304(8) -0.1737(5) 0.085(6) Uani d PD 0.382(5) B 2
H H26D 0.3402 1.1804 -0.1568 0.128 Uiso calc PR 0.382(5) B 2
H H26E 0.2787 1.1687 -0.1808 0.128 Uiso calc PR 0.382(5) B 2
H H26F 0.326 1.1006 -0.214 0.128 Uiso calc PR 0.382(5) B 2
C C27 0.1990(2) 0.5378(4) 0.0696(2) 0.094(3) Uani d D 1.0 . .
H H27A 0.2379 0.5308 0.0808 0.113 Uiso calc R 1.0 B 1
H H27B 0.1872 0.4687 0.0509 0.113 Uiso calc R 1.0 B 1
C C28 0.1666(3) 0.5570(4) 0.1305(3) 0.0426(15) Uani d PD 0.618(5) B 1
H H28A 0.1275 0.5651 0.1204 0.051 Uiso calc PR 0.618(5) B 1
H H28B 0.1792 0.6235 0.1516 0.051 Uiso calc PR 0.618(5) B 1
C C28' 0.2367(4) 0.4592(9) 0.1044(5) 0.094(7) Uani d PD 0.382(5) B 2
H H28C 0.2728 0.493 0.1094 0.113 Uiso calc PR 0.382(5) B 2
H H28D 0.2414 0.3942 0.0779 0.113 Uiso calc PR 0.382(5) B 2
C C29 0.1753(5) 0.4600(6) 0.1743(4) 0.080(3) Uani d PDU 0.618(5) B 1
H H29A 0.1561 0.3977 0.157 0.12 Uiso calc PR 0.618(5) B 1
H H29B 0.1611 0.4765 0.2167 0.12 Uiso calc PR 0.618(5) B 1
H H29C 0.2142 0.444 0.1771 0.12 Uiso calc PR 0.618(5) B 1
C C29' 0.2157(8) 0.4253(13) 0.1701(5) 0.080(4) Uani d PDU 0.382(5) B 2
H H29D 0.2186 0.486 0.1995 0.121 Uiso calc PR 0.382(5) B 2
H H29E 0.2375 0.3652 0.186 0.121 Uiso calc PR 0.382(5) B 2
H H29F 0.1776 0.4031 0.1667 0.121 Uiso calc PR 0.382(5) B 2
C C30 0.31156(12) 0.7173(2) 0.14610(14) 0.0250(6) Uani d . 1.0 B .
C C31 0.30283(13) 0.6988(3) 0.21713(15) 0.0314(7) Uani d . 1.0 . .
H H31 0.2651 0.6706 0.223 0.038 Uiso calc R 1.0 . .
C C32 0.3065(2) 0.8065(4) 0.25159(19) 0.0527(11) Uani d . 1.0 . .
H H32A 0.3441 0.8326 0.2502 0.079 Uiso calc R 1.0 . .
H H32B 0.2952 0.7974 0.2959 0.079 Uiso calc R 1.0 . .
H H32C 0.2826 0.8586 0.2308 0.079 Uiso calc R 1.0 . .
C C33 0.34215(18) 0.6165(4) 0.2444(2) 0.0563(12) Uani d . 1.0 . .
H H33A 0.3399 0.5499 0.2197 0.084 Uiso calc R 1.0 . .
H H33B 0.3326 0.6017 0.2887 0.084 Uiso calc R 1.0 . .
H H33C 0.3793 0.6447 0.2423 0.084 Uiso calc R 1.0 . .
C C34 0.36675(11) 0.9443(3) 0.04629(14) 0.0259(6) Uani d . 1.0 . .
C C35 0.34465(14) 1.0532(3) 0.06255(19) 0.0384(8) Uani d . 1.0 . .
H H35 0.3173 1.0736 0.0296 0.046 Uiso calc R 1.0 . .
C C36 0.3158(3) 1.0444(5) 0.1262(3) 0.0814(18) Uani d . 1.0 . .
H H36A 0.2902 0.9841 0.125 0.122 Uiso calc R 1.0 . .
H H36B 0.2959 1.111 0.1347 0.122 Uiso calc R 1.0 . .
H H36C 0.3426 1.0324 0.1598 0.122 Uiso calc R 1.0 . .
C C37 0.3885(2) 1.1375(4) 0.0637(4) 0.093(2) Uani d . 1.0 . .
H H37A 0.4186 1.1131 0.0905 0.139 Uiso calc R 1.0 . .
H H37B 0.3737 1.2045 0.0808 0.139 Uiso calc R 1.0 . .
H H37C 0.4018 1.1498 0.0204 0.139 Uiso calc R 1.0 . .
C C38 0.32886(10) 0.5596(2) -0.01086(15) 0.0246(5) Uani d . 1.0 . .
C C39 0.29807(12) 0.4760(3) -0.04936(17) 0.0326(7) Uani d . 1.0 . .
H H39 0.2583 0.487 -0.0419 0.039 Uiso calc R 1.0 . .
C C40 0.30931(17) 0.4944(4) -0.11924(18) 0.0494(10) Uani d . 1.0 . .
H H40A 0.3017 0.5695 -0.1299 0.074 Uiso calc R 1.0 . .
H H40B 0.286 0.4474 -0.1447 0.074 Uiso calc R 1.0 . .
H H40C 0.3475 0.4784 -0.1283 0.074 Uiso calc R 1.0 . .
C C41 0.31228(17) 0.3628(3) -0.0294(2) 0.0548(12) Uani d . 1.0 . .
H H41A 0.3504 0.3481 -0.0397 0.082 Uiso calc R 1.0 . .
H H41B 0.2889 0.3118 -0.0521 0.082 Uiso calc R 1.0 . .
H H41C 0.3067 0.355 0.0164 0.082 Uiso calc R 1.0 . .
C C42 0.41366(12) 0.7067(3) -0.11498(16) 0.0331(7) Uani d . 1.0 . .
C C43 0.41977(15) 0.6915(4) -0.18649(18) 0.0443(9) Uani d . 1.0 . .
H H43 0.4183 0.6126 -0.1951 0.053 Uiso calc R 1.0 . .
C C44 0.47580(17) 0.7299(4) -0.20499(19) 0.0496(10) Uani d . 1.0 . .
H H44A 0.4821 0.715 -0.2501 0.074 Uiso calc R 1.0 . .
H H44B 0.5031 0.6923 -0.1795 0.074 Uiso calc R 1.0 . .
H H44C 0.4786 0.8073 -0.1974 0.074 Uiso calc R 1.0 . .
C C45 0.37548(18) 0.7422(4) -0.2236(2) 0.0542(11) Uani d . 1.0 . .
H H45A 0.3403 0.7158 -0.2084 0.081 Uiso calc R 1.0 . .
H H45B 0.3797 0.7242 -0.2686 0.081 Uiso calc R 1.0 . .
H H45C 0.3771 0.8203 -0.2183 0.081 Uiso calc R 1.0 . .
C C46 0.47145(15) 0.8320(3) 0.17475(18) 0.0420(9) Uani d . 1.0 B .
H H46A 0.4809 0.796 0.2151 0.05 Uiso calc R 1.0 . .
H H46B 0.4338 0.8594 0.1785 0.05 Uiso calc R 1.0 . .
C C47 0.50986(19) 0.9255(4) 0.1640(2) 0.0557(11) Uani d . 1.0 . .
H H47A 0.5474 0.898 0.1595 0.067 Uiso calc R 1.0 . .
H H47B 0.5 0.9622 0.1239 0.067 Uiso calc R 1.0 . .
C C48 0.5080(3) 1.0056(6) 0.2178(3) 0.108(3) Uani d . 1.0 . .
H H48A 0.472 1.039 0.2194 0.162 Uiso calc R 1.0 . .
H H48B 0.5357 1.061 0.211 0.162 Uiso calc R 1.0 . .
H H48C 0.5152 0.9686 0.258 0.162 Uiso calc R 1.0 . .
O O1 0.07961(8) 0.8069(2) 0.10700(12) 0.0328(5) Uani d . 1.0 . .
O O2 0.15982(8) 0.83982(17) 0.06700(10) 0.0246(4) Uani d . 1.0 . .
O O3 0.08889(8) 0.65606(18) -0.00578(14) 0.0326(5) Uani d . 1.0 . .
O O4 0.00499(8) 0.71214(16) -0.01746(11) 0.0243(4) Uani d . 1.0 . .
O O5 -0.01237(7) 0.91248(17) 0.04017(9) 0.0239(4) Uani d . 1.0 . .
O O6 0.05625(9) 1.02091(18) 0.05573(12) 0.0345(5) Uani d . 1.0 . .
O O7 0.09806(9) 0.7962(2) -0.12481(11) 0.0375(6) Uani d . 1.0 . .
O O8 0.17176(8) 0.77762(18) -0.06719(11) 0.0272(4) Uani d . 1.0 . .
O O9 0.14175(8) 1.00781(18) -0.04134(11) 0.0309(5) Uani d . 1.0 . .
O O10 0.22536(8) 0.98423(17) -0.00310(11) 0.0301(5) Uani d . 1.0 . .
O O11 0.02343(9) 0.97098(19) -0.08697(11) 0.0302(5) Uani d . 1.0 B .
H H11 -0.0073 0.9503 -0.0847 0.036 Uiso d R 1.0 . .
O O12 0.28712(9) 0.8464(2) -0.10012(11) 0.0378(6) Uani d . 1.0 . .
H H12 0.3164 0.8185 -0.1015 0.045 Uiso d R 1.0 B .
O O13 0.19403(8) 0.61526(18) 0.02482(12) 0.0313(5) Uani d . 1.0 B .
H H13 0.1626 0.626 0.0173 0.038 Uiso d R 1.0 . .
O O14 0.27019(8) 0.74296(19) 0.11467(10) 0.0288(5) Uani d . 1.0 . .
O O15 0.35849(8) 0.71056(19) 0.12450(10) 0.0291(5) Uani d . 1.0 . .
O O16 0.33420(7) 0.87196(16) 0.02631(11) 0.0253(4) Uani d . 1.0 . .
O O17 0.41599(8) 0.92109(19) 0.05413(13) 0.0339(5) Uani d . 1.0 . .
O O18 0.31471(7) 0.65882(16) -0.01721(11) 0.0233(4) Uani d . 1.0 . .
O O19 0.36763(8) 0.53386(18) 0.02335(12) 0.0318(5) Uani d . 1.0 . .
O O20 0.39360(9) 0.79078(19) -0.09017(11) 0.0320(5) Uani d . 1.0 . .
O O21 0.42991(9) 0.6309(2) -0.08084(11) 0.0327(5) Uani d . 1.0 . .
O O22 0.47407(9) 0.7567(2) 0.12456(11) 0.0330(5) Uani d . 1.0 . .
H H22 0.5055 0.743 0.1194 0.04 Uiso d R 1.0 B .

loop_
_atom_site_aniso_label
_atom_site_aniso_U_11
_atom_site_aniso_U_22
_atom_site_aniso_U_33
_atom_site_aniso_U_12
_atom_site_aniso_U_13
_atom_site_aniso_U_23
Ce1 0.01318(6) 0.02303(7) 0.02185(6) -0.00002(5) -0.00103(5) -0.00281(6)
Ce2 0.01141(6) 0.02704(7) 0.01963(6) -0.00055(5) 0.00004(5) -0.00127(5)
Ce3 0.01173(6) 0.02651(8) 0.01973(6) -0.00134(5) 0.00022(5) -0.00045(6)
C1 0.0190(12) 0.0291(15) 0.0245(14) 0.0030(10) -0.0009(10) -0.0015(11)
C2 0.0217(14) 0.049(2) 0.0224(14) -0.0002(13) -0.0001(11) -0.0050(13)
C3 0.088(4) 0.049(3) 0.048(3) -0.005(2) -0.020(2) -0.013(2)
C4 0.062(3) 0.108(4) 0.0213(18) -0.017(3) 0.0046(18) 0.001(2)
C5 0.0189(11) 0.0241(13) 0.0280(13) 0.0000(10) 0.0015(11) -0.0030(11)
C6 0.0205(13) 0.0220(14) 0.056(2) -0.0025(11) 0.0011(13) -0.0017(14)
C7 0.099(4) 0.033(2) 0.072(3) -0.007(2) -0.040(3) -0.011(2)
C8 0.051(2) 0.0260(17) 0.087(3) 0.0075(15) -0.024(2) -0.006(2)
C9 0.0272(14) 0.0317(16) 0.0276(15) 0.0039(12) -0.0051(11) -0.0088(12)
C10 0.0293(17) 0.048(2) 0.054(2) 0.0127(15) -0.0058(15) -0.0255(19)
C11 0.070(3) 0.031(2) 0.046(2) 0.0135(18) -0.001(2) -0.0089(17)
C12 0.112(4) 0.058(3) 0.065(3) -0.028(3) 0.061(3) -0.024(2)
C13 0.0208(13) 0.0344(16) 0.0252(14) -0.0011(11) -0.0009(11) -0.0063(12)
C14 0.0316(16) 0.047(2) 0.0331(18) 0.0042(14) 0.0030(14) -0.0139(15)
C15 0.126(5) 0.082(4) 0.026(2) 0.027(4) 0.011(3) -0.009(2)
C16 0.076(3) 0.046(3) 0.087(4) 0.007(2) 0.007(3) -0.027(3)
C17 0.0225(12) 0.0277(14) 0.0318(15) -0.0055(10) 0.0000(12) 0.0031(12)
C18 0.0294(15) 0.0304(16) 0.053(2) -0.0071(12) -0.0080(15) 0.0041(16)
C19 0.113(5) 0.030(2) 0.073(4) 0.022(3) -0.030(3) 0.002(2)
C20 0.220(9) 0.044(3) 0.062(3) -0.049(4) 0.036(4) -0.028(3)
C21 0.045(2) 0.068(3) 0.046(2) -0.018(2) -0.0069(18) 0.026(2)
C22 0.063(4) 0.059(4) 0.129(8) -0.023(4) -0.035(4) 0.049(5)
C22' 0.059(5) 0.058(5) 0.125(8) -0.025(4) -0.038(5) 0.056(5)
C23 0.184(9) 0.054(4) 0.169(8) 0.050(5) -0.089(7) -0.037(5)
C24 0.0395(18) 0.050(2) 0.0301(17) -0.0062(16) 0.0018(14) 0.0063(15)
C25 0.153(6) 0.099(5) 0.065(4) -0.083(5) 0.047(4) -0.020(3)
C26 0.074(6) 0.077(7) 0.110(8) -0.026(5) -0.001(6) 0.017(6)
C26' 0.064(9) 0.069(9) 0.123(14) 0.022(7) -0.019(9) -0.053(9)
C27 0.095(4) 0.062(3) 0.127(5) -0.050(3) -0.071(4) 0.062(3)
C28 0.042(3) 0.038(3) 0.048(4) -0.005(3) 0.006(3) 0.010(3)
C28' 0.128(13) 0.124(13) 0.029(6) -0.091(11) 0.001(7) 0.011(7)
C29 0.152(11) 0.051(5) 0.038(3) 0.002(5) 0.012(5) 0.017(3)
C29' 0.149(11) 0.056(6) 0.036(4) 0.000(6) 0.009(6) 0.025(5)
C30 0.0224(13) 0.0322(16) 0.0205(13) -0.0021(11) 0.0003(10) 0.0007(11)
C31 0.0245(14) 0.048(2) 0.0217(14) 0.0001(13) 0.0022(11) 0.0051(13)
C32 0.066(3) 0.064(3) 0.0273(19) 0.004(2) 0.0013(18) -0.0089(18)
C33 0.054(2) 0.082(3) 0.033(2) 0.024(2) 0.0054(17) 0.016(2)
C34 0.0188(12) 0.0311(15) 0.0278(14) -0.0024(11) -0.0023(10) -0.0033(12)
C35 0.0310(16) 0.0311(17) 0.053(2) 0.0032(13) -0.0148(15) -0.0155(16)
C36 0.099(4) 0.074(4) 0.071(4) 0.007(3) 0.016(3) -0.041(3)
C37 0.049(3) 0.030(2) 0.199(8) -0.0067(19) -0.029(4) -0.006(3)
C38 0.0175(11) 0.0308(14) 0.0256(13) -0.0047(10) 0.0050(11) -0.0027(12)
C39 0.0224(13) 0.0346(17) 0.0407(18) -0.0090(12) 0.0001(13) -0.0110(14)
C40 0.048(2) 0.066(3) 0.0343(19) -0.014(2) 0.0030(16) -0.0190(18)
C41 0.052(2) 0.0311(19) 0.082(4) -0.0130(16) 0.000(2) -0.0090(19)
C42 0.0164(13) 0.060(2) 0.0234(14) 0.0013(13) -0.0005(11) -0.0004(14)
C43 0.041(2) 0.063(3) 0.0284(17) 0.0057(17) 0.0002(14) -0.0011(17)
C44 0.045(2) 0.072(3) 0.0317(19) 0.003(2) 0.0132(17) 0.0080(18)
C45 0.051(2) 0.079(3) 0.032(2) 0.014(2) -0.0088(17) 0.000(2)
C46 0.0345(18) 0.058(2) 0.0334(18) 0.0035(16) -0.0062(14) -0.0136(17)
C47 0.052(2) 0.056(3) 0.059(3) 0.000(2) -0.017(2) -0.018(2)
C48 0.141(6) 0.086(5) 0.097(5) -0.005(4) -0.025(5) -0.054(4)
O1 0.0175(10) 0.0506(15) 0.0302(12) -0.0040(9) 0.0003(8) 0.0056(11)
O2 0.0158(9) 0.0365(11) 0.0215(9) 0.0006(8) 0.0017(7) -0.0034(9)
O3 0.0179(9) 0.0277(11) 0.0520(16) -0.0023(7) -0.0027(9) 0.0006(10)
O4 0.0144(8) 0.0248(11) 0.0338(11) 0.0021(7) 0.0007(8) -0.0043(9)
O5 0.0184(9) 0.0292(11) 0.0241(11) 0.0016(7) -0.0011(7) -0.0056(8)
O6 0.0253(10) 0.0319(12) 0.0465(14) -0.0038(9) 0.0040(10) -0.0145(10)
O7 0.0250(11) 0.0603(17) 0.0272(12) 0.0096(11) -0.0077(9) -0.0094(11)
O8 0.0184(9) 0.0376(12) 0.0257(11) -0.0013(8) -0.0025(8) -0.0042(9)
O9 0.0226(10) 0.0340(12) 0.0360(12) -0.0059(8) -0.0026(9) 0.0053(10)
O10 0.0195(9) 0.0282(10) 0.0425(14) 0.0015(8) -0.0001(9) 0.0028(9)
O11 0.0223(10) 0.0360(12) 0.0322(12) -0.0026(9) -0.0024(9) 0.0098(10)
O12 0.0169(10) 0.0684(18) 0.0282(11) 0.0020(10) 0.0016(8) 0.0113(11)
O13 0.0169(9) 0.0325(11) 0.0446(13) 0.0015(8) -0.0033(9) 0.0044(10)
O14 0.0179(9) 0.0440(13) 0.0245(11) -0.0019(9) -0.0012(8) 0.0032(9)
O15 0.0172(9) 0.0464(13) 0.0236(10) 0.0006(9) 0.0029(8) 0.0025(9)
O16 0.0174(9) 0.0272(10) 0.0314(10) -0.0032(7) -0.0032(8) -0.0016(9)
O17 0.0169(9) 0.0343(12) 0.0504(15) -0.0027(8) -0.0041(9) -0.0079(11)
O18 0.0167(8) 0.0261(10) 0.0271(10) -0.0002(7) 0.0006(8) -0.0033(9)
O19 0.0223(9) 0.0336(11) 0.0395(13) -0.0030(8) -0.0059(9) 0.0025(10)
O20 0.0197(10) 0.0441(14) 0.0321(12) 0.0032(9) 0.0021(9) 0.0102(10)
O21 0.0225(10) 0.0465(14) 0.0290(12) 0.0032(9) -0.0006(9) -0.0075(10)
O22 0.0175(10) 0.0489(14) 0.0326(12) 0.0028(9) -0.0015(9) -0.0091(11)

loop_
_atom_type_symbol
_atom_type_description
_atom_type_scat_dispersion_real
_atom_type_scat_dispersion_imag
_atom_type_scat_source
C C 0.0033 0.0016 'International Tables Vol C Tables 4.2.6.8 and 6.1.1.4'
H H 0.0000 0.0000 'International Tables Vol C Tables 4.2.6.8 and 6.1.1.4'
O O 0.0106 0.0060 'International Tables Vol C Tables 4.2.6.8 and 6.1.1.4'
Ce Ce -0.2486 2.6331 'International Tables Vol C Tables 4.2.6.8 and 6.1.1.4'

loop_
_geom_angle_atom_site_label_1
_geom_angle_atom_site_label_2
_geom_angle_atom_site_label_3
_geom_angle_site_symmetry_1
_geom_angle_site_symmetry_3
_geom_angle
O9 Ce1 O11 . . 77.79(7)
O9 Ce1 O6 . . 72.68(8)
O11 Ce1 O6 . . 78.41(8)
O9 Ce1 O7 . . 84.62(9)
O11 Ce1 O7 . . 71.94(8)
O6 Ce1 O7 . . 145.83(9)
O9 Ce1 O3 . . 134.96(7)
O11 Ce1 O3 . . 128.39(8)
O6 Ce1 O3 . . 140.10(9)
O7 Ce1 O3 . . 73.60(9)
O9 Ce1 O2 . . 76.92(7)
O11 Ce1 O2 . . 152.42(7)
O6 Ce1 O2 . . 83.71(7)
O7 Ce1 O2 . . 116.16(7)
O3 Ce1 O2 . . 78.22(7)
O9 Ce1 O1 . . 116.05(8)
O11 Ce1 O1 . . 137.80(7)
O6 Ce1 O1 . . 69.62(8)
O7 Ce1 O1 . . 144.52(9)
O3 Ce1 O1 . . 71.57(9)
O2 Ce1 O1 . . 49.61(6)
O9 Ce1 O5 . . 117.78(7)
O11 Ce1 O5 . . 69.30(7)
O6 Ce1 O5 . . 50.31(7)
O7 Ce1 O5 . . 128.54(7)
O3 Ce1 O5 . . 106.51(7)
O2 Ce1 O5 . . 113.96(6)
O1 Ce1 O5 . . 69.18(7)
O9 Ce1 O4 . . 162.81(7)
O11 Ce1 O4 . . 88.05(7)
O6 Ce1 O4 . . 114.27(7)
O7 Ce1 O4 . . 81.73(8)
O3 Ce1 O4 . . 49.71(6)
O2 Ce1 O4 . . 118.62(7)
O1 Ce1 O4 . . 81.02(7)
O5 Ce1 O4 . . 64.62(6)
O9 Ce1 O8 . . 71.03(7)
O11 Ce1 O8 . . 114.11(7)
O6 Ce1 O8 . . 137.46(7)
O7 Ce1 O8 . . 49.07(7)
O3 Ce1 O8 . . 64.84(7)
O2 Ce1 O8 . . 67.15(6)
O1 Ce1 O8 . . 108.07(7)
O5 Ce1 O8 . . 171.17(6)
O4 Ce1 O8 . . 106.89(6)
O9 Ce1 C9 . . 94.62(8)
O11 Ce1 C9 . . 71.86(8)
O7 Ce1 C9 . . 143.09(8)
O3 Ce1 C9 . . 126.23(9)
O2 Ce1 C9 . . 99.40(7)
O1 Ce1 C9 . . 67.56(9)
O4 Ce1 C9 . . 90.10(8)
O8 Ce1 C9 . . 161.85(8)
O9 Ce1 C1 . . 94.87(8)
O11 Ce1 C1 . . 150.27(8)
O6 Ce1 C1 . . 71.92(8)
O7 Ce1 C1 . . 136.69(8)
O3 Ce1 C1 . . 76.80(8)
O5 Ce1 C1 . . 89.82(7)
O4 Ce1 C1 . . 102.23(8)
O8 Ce1 C1 . . 89.77(7)
C9 Ce1 C1 . . 80.21(8)
O16 Ce2 O8 . . 145.14(8)
O16 Ce2 O14 . . 74.32(7)
O8 Ce2 O14 . . 140.50(7)
O16 Ce2 O10 . . 79.21(7)
O8 Ce2 O10 . . 82.52(7)
O14 Ce2 O10 . . 113.44(8)
O16 Ce2 O18 . . 71.66(6)
O8 Ce2 O18 . . 108.70(7)
O14 Ce2 O18 . . 80.94(8)
O10 Ce2 O18 . . 142.61(7)
O16 Ce2 O2 . . 125.95(7)
O8 Ce2 O2 . . 73.30(7)
O14 Ce2 O2 . . 78.82(7)
O10 Ce2 O2 . . 69.89(7)
O18 Ce2 O2 . . 147.17(7)
O16 Ce2 O12 . . 71.70(8)
O8 Ce2 O12 . . 75.18(7)
O14 Ce2 O12 . . 142.20(7)
O10 Ce2 O12 . . 75.84(8)
O18 Ce2 O12 . . 73.13(8)
O2 Ce2 O12 . . 135.68(7)
O16 Ce2 O13 . . 139.65(7)
O8 Ce2 O13 . . 69.32(7)
O14 Ce2 O13 . . 76.28(8)
O10 Ce2 O13 . . 138.67(6)
O18 Ce2 O13 . . 76.95(6)
O2 Ce2 O13 . . 73.31(7)
O12 Ce2 O13 . . 122.18(8)
O15 Ce3 O5 . 4_565 105.67(7)
O15 Ce3 O17 . . 83.28(8)
O5 Ce3 O17 4_565 . 127.12(6)
O15 Ce3 O21 . . 143.46(8)
O5 Ce3 O21 4_565 . 71.62(7)
O17 Ce3 O21 . . 128.43(8)
O15 Ce3 O22 . . 70.19(7)
O5 Ce3 O22 4_565 . 66.17(7)
O17 Ce3 O22 . . 68.85(8)
O21 Ce3 O22 . . 132.97(7)
O15 Ce3 O4 . 4_565 142.88(7)
O5 Ce3 O4 4_565 4_565 66.99(6)
O17 Ce3 O4 . 4_565 75.15(7)
O21 Ce3 O4 . 4_565 71.22(7)
O22 Ce3 O4 . 4_565 73.94(7)
O15 Ce3 O19 . . 74.94(8)
O5 Ce3 O19 4_565 . 73.51(6)
O17 Ce3 O19 . . 153.99(7)
O21 Ce3 O19 . . 69.36(8)
O22 Ce3 O19 . . 115.21(8)
O4 Ce3 O19 4_565 . 130.83(7)
O15 Ce3 O20 . . 134.30(7)
O5 Ce3 O20 4_565 . 116.85(7)
O17 Ce3 O20 . . 84.12(8)
O21 Ce3 O20 . . 49.57(8)
O22 Ce3 O20 . . 141.96(8)
O4 Ce3 O20 4_565 . 73.55(7)
O19 Ce3 O20 . . 100.92(7)
O15 Ce3 O16 . . 69.62(7)
O5 Ce3 O16 4_565 . 173.61(7)
O17 Ce3 O16 . . 49.09(6)
O21 Ce3 O16 . . 114.76(7)
O22 Ce3 O16 . . 107.73(7)
O4 Ce3 O16 4_565 . 113.92(6)
O19 Ce3 O16 . . 108.62(6)
O20 Ce3 O16 . . 68.99(7)
O15 Ce3 O18 . . 77.61(7)
O5 Ce3 O18 4_565 . 120.15(6)
O17 Ce3 O18 . . 112.70(6)
O21 Ce3 O18 . . 73.43(7)
O22 Ce3 O18 . . 147.42(7)
O4 Ce3 O18 4_565 . 138.63(7)
O19 Ce3 O18 . . 49.10(6)
O20 Ce3 O18 . . 67.36(7)
O16 Ce3 O18 . . 63.76(6)
O15 Ce3 C42 . . 146.65(8)
O5 Ce3 C42 4_565 . 93.73(8)
O17 Ce3 C42 . . 106.51(10)
O22 Ce3 C42 . . 143.16(7)
O4 Ce3 C42 4_565 . 69.71(8)
O19 Ce3 C42 . . 85.28(9)
O16 Ce3 C42 . . 92.46(8)
O18 Ce3 C42 . . 69.18(7)
O15 Ce3 C38 . . 79.01(8)
O5 Ce3 C38 4_565 . 94.99(7)
O17 Ce3 C38 . . 137.44(7)
O21 Ce3 C38 . . 65.27(8)
O22 Ce3 C38 . . 136.62(8)
O4 Ce3 C38 4_565 . 136.31(7)
O20 Ce3 C38 . . 81.31(8)
O16 Ce3 C38 . . 88.39(7)
C42 Ce3 C38 . . 72.39(9)
O1 C1 O2 . . 119.7(3)
O1 C1 C2 . . 121.6(3)
O2 C1 C2 . . 118.5(2)
O1 C1 Ce1 . . 61.25(16)
O2 C1 Ce1 . . 60.22(14)
C2 C1 Ce1 . . 163.2(2)
C1 C2 C4 . . 112.1(3)
C1 C2 C3 . . 107.6(3)
C4 C2 C3 . . 111.7(4)
C1 C2 H2 . . 108.4
C4 C2 H2 . . 108.4
C3 C2 H2 . . 108.4
C2 C3 H3A . . 109.5
C2 C3 H3B . . 109.5
H3A C3 H3B . . 109.5
C2 C3 H3C . . 109.5
H3A C3 H3C . . 109.5
H3B C3 H3C . . 109.5
C2 C4 H4A . . 109.5
C2 C4 H4B . . 109.5
H4A C4 H4B . . 109.5
C2 C4 H4C . . 109.5
H4A C4 H4C . . 109.5
H4B C4 H4C . . 109.5
O3 C5 O4 . . 120.1(3)
O3 C5 C6 . . 119.9(3)
O4 C5 C6 . . 120.0(2)
O3 C5 Ce1 . . 58.94(15)
O4 C5 Ce1 . . 61.57(14)
C6 C5 Ce1 . . 171.7(2)
C7 C6 C5 . . 109.0(3)
C7 C6 C8 . . 111.6(4)
C5 C6 C8 . . 112.8(3)
C7 C6 H6 . . 107.7
C5 C6 H6 . . 107.7
C8 C6 H6 . . 107.7
C6 C7 H7A . . 109.5
C6 C7 H7B . . 109.5
H7A C7 H7B . . 109.5
C6 C7 H7C . . 109.5
H7A C7 H7C . . 109.5
H7B C7 H7C . . 109.5
C6 C8 H8A . . 109.5
C6 C8 H8B . . 109.5
H8A C8 H8B . . 109.5
C6 C8 H8C . . 109.5
H8A C8 H8C . . 109.5
H8B C8 H8C . . 109.5
O6 C9 O5 . . 120.5(3)
O6 C9 C10 . . 120.4(3)
O5 C9 C10 . . 119.2(3)
O6 C9 Ce1 . . 57.94(16)
O5 C9 Ce1 . . 62.54(15)
C10 C9 Ce1 . . 178.3(2)
C9 C10 C12 . . 108.4(3)
C9 C10 C11 . . 111.3(3)
C12 C10 C11 . . 110.3(3)
C9 C10 H10 . . 108.9
C12 C10 H10 . . 108.9
C11 C10 H10 . . 108.9
C10 C11 H11A . . 109.5
C10 C11 H11B . . 109.5
H11A C11 H11B . . 109.5
C10 C11 H11C . . 109.5
H11A C11 H11C . . 109.5
H11B C11 H11C . . 109.5
C10 C12 H12A . . 109.5
C10 C12 H12B . . 109.5
H12A C12 H12B . . 109.5
C10 C12 H12C . . 109.5
H12A C12 H12C . . 109.5
H12B C12 H12C . . 109.5
O7 C13 O8 . . 120.9(3)
O7 C13 C14 . . 120.2(3)
O8 C13 C14 . . 118.8(3)
O7 C13 Ce1 . . 55.93(16)
O8 C13 Ce1 . . 65.02(16)
C14 C13 Ce1 . . 175.6(2)
C13 C14 C15 . . 111.4(3)
C13 C14 C16 . . 109.0(4)
C15 C14 C16 . . 111.4(4)
C13 C14 H14 . . 108.3
C15 C14 H14 . . 108.3
C16 C14 H14 . . 108.3
C14 C15 H15A . . 109.5
C14 C15 H15B . . 109.5
H15A C15 H15B . . 109.5
C14 C15 H15C . . 109.5
H15A C15 H15C . . 109.5
H15B C15 H15C . . 109.5
C14 C16 H16A . . 109.5
C14 C16 H16B . . 109.5
H16A C16 H16B . . 109.5
C14 C16 H16C . . 109.5
H16A C16 H16C . . 109.5
H16B C16 H16C . . 109.5
O10 C17 O9 . . 124.6(3)
O10 C17 C18 . . 117.2(3)
O9 C17 C18 . . 118.2(3)
C20 C18 C19 . . 110.4(4)
C20 C18 C17 . . 109.4(3)
C19 C18 C17 . . 112.4(3)
C20 C18 H18 . . 108.2
C19 C18 H18 . . 108.2
C17 C18 H18 . . 108.2
C18 C19 H19A . . 109.5
C18 C19 H19B . . 109.5
H19A C19 H19B . . 109.5
C18 C19 H19C . . 109.5
H19A C19 H19C . . 109.5
H19B C19 H19C . . 109.5
C18 C20 H20A . . 109.5
C18 C20 H20B . . 109.5
H20A C20 H20B . . 109.5
C18 C20 H20C . . 109.5
H20A C20 H20C . . 109.5
H20B C20 H20C . . 109.5
O11 C21 C22' . . 113.6(5)
O11 C21 C22 . . 107.5(4)
C22' C21 C22 . . 48.1(5)
O11 C21 H21A . . 110.2
C22' C21 H21A . . 63.4
C22 C21 H21A . . 110.2
O11 C21 H21B . . 110.2
C22' C21 H21B . . 135.4
C22 C21 H21B . . 110.2
H21A C21 H21B . . 108.5
C23 C22 C21 . . 115.2(4)
C23 C22 H22A . . 108.5
C21 C22 H22A . . 108.5
C23 C22 H22B . . 108.5
C21 C22 H22B . . 108.5
H22A C22 H22B . . 107.5
C21 C22' C23 . . 115.1(5)
C21 C22' H22C . . 108.5
C23 C22' H22C . . 108.5
C21 C22' H22D . . 108.5
C23 C22' H22D . . 108.5
H22C C22' H22D . . 107.5
C22 C23 C22' . . 48.2(5)
C22 C23 H23A . . 109.5
C22' C23 H23A . . 136.6
C22 C23 H23B . . 109.5
C22' C23 H23B . . 113.2
H23A C23 H23B . . 109.5
C22 C23 H23C . . 109.5
C22' C23 H23C . . 63.0
H23A C23 H23C . . 109.5
H23B C23 H23C . . 109.5
O12 C24 C25 . . 115.2(4)
O12 C24 H24A . . 108.5
C25 C24 H24A . . 108.5
O12 C24 H24B . . 108.5
C25 C24 H24B . . 108.5
H24A C24 H24B . . 107.5
C24 C25 C26' . . 124.4(7)
C24 C25 C26 . . 117.2(5)
C26' C25 C26 . . 71.2(7)
C24 C25 H25A . . 108.0
C26' C25 H25A . . 121.6
C26 C25 H25A . . 108.0
C24 C25 H25B . . 108.0
C26 C25 H25B . . 108.0
H25A C25 H25B . . 107.2
C25 C26 H26A . . 109.5
C25 C26 H26B . . 109.5
C25 C26 H26C . . 109.5
C25 C26' H26D . . 109.5
C25 C26' H26E . . 109.5
H26D C26' H26E . . 109.5
C25 C26' H26F . . 109.5
H26D C26' H26F . . 109.5
H26E C26' H26F . . 109.5
O13 C27 C28 . . 115.1(4)
O13 C27 C28' . . 147.3(5)
C28 C27 C28' . . 90.8(5)
O13 C27 H27A . . 108.5
C28 C27 H27A . . 108.5
O13 C27 H27B . . 108.5
C28 C27 H27B . . 108.5
C28' C27 H27B . . 79.1
H27A C27 H27B . . 107.5
C27 C28 C29 . . 107.9(5)
C27 C28 H28A . . 110.1
C29 C28 H28A . . 110.1
C27 C28 H28B . . 110.1
C29 C28 H28B . . 110.1
H28A C28 H28B . . 108.4
C27 C28' C29' . . 113.8(8)
C27 C28' H28C . . 108.8
C29' C28' H28C . . 108.8
C27 C28' H28D . . 108.8
C29' C28' H28D . . 108.8
H28C C28' H28D . . 107.7
C28' C29' H29D . . 109.5
C28' C29' H29E . . 109.5
H29D C29' H29E . . 109.5
C28' C29' H29F . . 109.5
H29D C29' H29F . . 109.5
H29E C29' H29F . . 109.5
O15 C30 O14 . . 125.2(3)
O15 C30 C31 . . 118.6(3)
O14 C30 C31 . . 116.1(3)
C33 C31 C32 . . 112.0(3)
C33 C31 C30 . . 112.4(3)
C32 C31 C30 . . 108.9(3)
C33 C31 H31 . . 107.8
C32 C31 H31 . . 107.8
C30 C31 H31 . . 107.8
C31 C32 H32A . . 109.5
C31 C32 H32B . . 109.5
H32A C32 H32B . . 109.5
C31 C32 H32C . . 109.5
H32A C32 H32C . . 109.5
H32B C32 H32C . . 109.5
C31 C33 H33A . . 109.5
C31 C33 H33B . . 109.5
H33A C33 H33B . . 109.5
C31 C33 H33C . . 109.5
H33A C33 H33C . . 109.5
H33B C33 H33C . . 109.5
O17 C34 O16 . . 119.1(3)
O17 C34 C35 . . 121.8(3)
O16 C34 C35 . . 119.1(2)
O17 C34 Ce3 . . 56.31(16)
O16 C34 Ce3 . . 62.83(15)
C35 C34 Ce3 . . 174.5(2)
C34 C35 C37 . . 112.0(3)
C34 C35 C36 . . 107.7(4)
C37 C35 C36 . . 111.8(4)
C34 C35 H35 . . 108.4
C37 C35 H35 . . 108.4
C36 C35 H35 . . 108.4
C35 C36 H36A . . 109.5
C35 C36 H36B . . 109.5
H36A C36 H36B . . 109.5
C35 C36 H36C . . 109.5
H36A C36 H36C . . 109.5
H36B C36 H36C . . 109.5
C35 C37 H37A . . 109.5
C35 C37 H37B . . 109.5
H37A C37 H37B . . 109.5
C35 C37 H37C . . 109.5
H37A C37 H37C . . 109.5
H37B C37 H37C . . 109.5
O19 C38 O18 . . 121.1(3)
O19 C38 C39 . . 121.1(3)
O18 C38 C39 . . 117.8(3)
O19 C38 Ce3 . . 59.22(15)
O18 C38 Ce3 . . 64.44(14)
C39 C38 Ce3 . . 161.1(2)
C41 C39 C40 . . 111.6(3)
C41 C39 C38 . . 112.0(3)
C40 C39 C38 . . 108.9(3)
C41 C39 H39 . . 108.1
C40 C39 H39 . . 108.1
C38 C39 H39 . . 108.1
C39 C40 H40A . . 109.5
C39 C40 H40B . . 109.5
H40A C40 H40B . . 109.5
C39 C40 H40C . . 109.5
H40A C40 H40C . . 109.5
H40B C40 H40C . . 109.5
C39 C41 H41A . . 109.5
C39 C41 H41B . . 109.5
H41A C41 H41B . . 109.5
C39 C41 H41C . . 109.5
H41A C41 H41C . . 109.5
H41B C41 H41C . . 109.5
O21 C42 O20 . . 120.6(3)
O21 C42 C43 . . 116.2(3)
O20 C42 C43 . . 123.1(3)
O21 C42 Ce3 . . 58.38(17)
O20 C42 Ce3 . . 62.34(17)
C43 C42 Ce3 . . 173.6(2)
C45 C43 C44 . . 113.6(4)
C45 C43 C42 . . 113.3(3)
C44 C43 C42 . . 107.8(3)
C45 C43 H43 . . 107.3
C44 C43 H43 . . 107.3
C42 C43 H43 . . 107.3
C43 C44 H44A . . 109.5
C43 C44 H44B . . 109.5
H44A C44 H44B . . 109.5
C43 C44 H44C . . 109.5
H44A C44 H44C . . 109.5
H44B C44 H44C . . 109.5
C43 C45 H45A . . 109.5
C43 C45 H45B . . 109.5
H45A C45 H45B . . 109.5
C43 C45 H45C . . 109.5
H45A C45 H45C . . 109.5
H45B C45 H45C . . 109.5
O22 C46 C47 . . 111.7(3)
O22 C46 H46A . . 109.3
C47 C46 H46A . . 109.3
O22 C46 H46B . . 109.3
C47 C46 H46B . . 109.3
H46A C46 H46B . . 107.9
C48 C47 C46 . . 112.1(5)
C48 C47 H47A . . 109.2
C46 C47 H47A . . 109.2
C48 C47 H47B . . 109.2
C46 C47 H47B . . 109.2
H47A C47 H47B . . 107.9
C47 C48 H48A . . 109.5
C47 C48 H48B . . 109.5
H48A C48 H48B . . 109.5
C47 C48 H48C . . 109.5
H48A C48 H48C . . 109.5
H48B C48 H48C . . 109.5
C1 O1 Ce1 . . 94.04(18)
C1 O2 Ce2 . . 150.22(19)
C1 O2 Ce1 . . 94.41(16)
Ce2 O2 Ce1 . . 109.48(8)
C5 O3 Ce1 . . 96.38(17)
C5 O4 Ce3 . 4_465 144.03(19)
C5 O4 Ce1 . . 93.28(15)
Ce3 O4 Ce1 4_465 . 112.18(7)
C9 O5 Ce3 . 4_465 152.40(19)
C9 O5 Ce1 . . 91.70(17)
Ce3 O5 Ce1 4_465 . 115.72(8)
C9 O6 Ce1 . . 97.50(19)
C13 O7 Ce1 . . 100.06(19)
C13 O8 Ce2 . . 160.6(2)
C13 O8 Ce1 . . 89.92(17)
Ce2 O8 Ce1 . . 108.12(8)
C17 O9 Ce1 . . 133.8(2)
C17 O10 Ce2 . . 138.16(19)
C21 O11 Ce1 . . 132.8(2)
C21 O11 H11 . . 117.3
Ce1 O11 H11 . . 108.6
C24 O12 Ce2 . . 130.9(2)
C24 O12 H12 . . 119.4
Ce2 O12 H12 . . 106.3
C27 O13 Ce2 . . 131.8(2)
C27 O13 H13 . . 110.2
Ce2 O13 H13 . . 107.5
C30 O14 Ce2 . . 139.5(2)
C30 O15 Ce3 . . 143.9(2)
C34 O16 Ce2 . . 154.30(19)
C34 O16 Ce3 . . 92.22(16)
Ce2 O16 Ce3 . . 111.82(7)
C34 O17 Ce3 . . 99.52(18)
C38 O18 Ce2 . . 145.57(18)
C38 O18 Ce3 . . 90.03(15)
Ce2 O18 Ce3 . . 110.19(7)
C38 O19 Ce3 . . 96.55(18)
C42 O20 Ce3 . . 92.59(19)
C42 O21 Ce3 . . 97.1(2)
C46 O22 Ce3 . . 132.8(2)
C46 O22 H22 . . 106.6
Ce3 O22 H22 . . 114.8

loop_
_geom_bond_atom_site_label_1
_geom_bond_atom_site_label_2
_geom_bond_site_symmetry_2
_geom_bond_distance
Ce1 O9 . 2.435(2)
Ce1 O11 . 2.500(2)
Ce1 O6 . 2.522(2)
Ce1 O7 . 2.535(2)
Ce1 O3 . 2.579(2)
Ce1 O2 . 2.591(2)
Ce1 O1 . 2.616(2)
Ce1 O5 . 2.6187(19)
Ce1 O4 . 2.6360(19)
Ce1 O8 . 2.732(2)
Ce1 C9 . 2.950(3)
Ce1 C1 . 2.977(3)
Ce2 O16 . 2.4135(18)
Ce2 O8 . 2.416(2)
Ce2 O14 . 2.421(2)
Ce2 O10 . 2.424(2)
Ce2 O18 . 2.4550(19)
Ce2 O2 . 2.5175(19)
Ce2 O12 . 2.571(2)
Ce2 O13 . 2.597(2)
Ce3 O15 . 2.456(2)
Ce3 O5 4_565 2.500(2)
Ce3 O17 . 2.552(2)
Ce3 O21 . 2.571(2)
Ce3 O22 . 2.586(2)
Ce3 O4 4_565 2.5873(19)
Ce3 O19 . 2.591(2)
Ce3 O20 . 2.656(2)
Ce3 O16 . 2.694(2)
Ce3 O18 . 2.7029(18)
Ce3 C42 . 2.996(3)
Ce3 C38 . 2.996(3)
C1 O1 . 1.247(3)
C1 O2 . 1.279(3)
C1 C2 . 1.514(4)
C2 C4 . 1.517(5)
C2 C3 . 1.523(6)
C2 H2 . 1.0
C3 H3A . 0.98
C3 H3B . 0.98
C3 H3C . 0.98
C4 H4A . 0.98
C4 H4B . 0.98
C4 H4C . 0.98
C5 O3 . 1.257(3)
C5 O4 . 1.274(3)
C5 C6 . 1.510(4)
C6 C7 . 1.504(6)
C6 C8 . 1.517(5)
C6 H6 . 1.0
C7 H7A . 0.98
C7 H7B . 0.98
C7 H7C . 0.98
C8 H8A . 0.98
C8 H8B . 0.98
C8 H8C . 0.98
C9 O6 . 1.237(4)
C9 O5 . 1.282(4)
C9 C10 . 1.520(4)
C10 C12 . 1.526(7)
C10 C11 . 1.536(6)
C10 H10 . 1.0
C11 H11A . 0.98
C11 H11B . 0.98
C11 H11C . 0.98
C12 H12A . 0.98
C12 H12B . 0.98
C12 H12C . 0.98
C13 O7 . 1.245(4)
C13 O8 . 1.276(4)
C13 C14 . 1.507(5)
C14 C15 . 1.510(6)
C14 C16 . 1.515(6)
C14 H14 . 1.0
C15 H15A . 0.98
C15 H15B . 0.98
C15 H15C . 0.98
C16 H16A . 0.98
C16 H16B . 0.98
C16 H16C . 0.98
C17 O10 . 1.257(3)
C17 O9 . 1.260(3)
C17 C18 . 1.525(4)
C18 C20 . 1.494(7)
C18 C19 . 1.497(6)
C18 H18 . 1.0
C19 H19A . 0.98
C19 H19B . 0.98
C19 H19C . 0.98
C20 H20A . 0.98
C20 H20B . 0.98
C20 H20C . 0.98
C21 O11 . 1.408(4)
C21 C22' . 1.5369(18)
C21 C22 . 1.5414(18)
C21 H21A . 0.99
C21 H21B . 0.99
C22 C23 . 1.5355(18)
C22 H22A . 0.99
C22 H22B . 0.99
C22' C23 . 1.5406(19)
C22' H22C . 0.99
C22' H22D . 0.99
C23 H23A . 0.98
C23 H23B . 0.98
C23 H23C . 0.98
C24 O12 . 1.418(4)
C24 C25 . 1.5360(14)
C24 H24A . 0.99
C24 H24B . 0.99
C25 C26' . 1.5370(15)
C25 C26 . 1.5413(12)
C25 H25A . 0.99
C25 H25B . 0.99
C26 H26A . 0.98
C26 H26B . 0.98
C26 H26C . 0.98
C26' H26D . 0.98
C26' H26E . 0.98
C26' H26F . 0.98
C27 O13 . 1.354(5)
C27 C28 . 1.5296(18)
C27 C28' . 1.535(2)
C27 H27A . 0.99
C27 H27B . 0.99
C28 C29 . 1.5360(18)
C28 H28A . 0.99
C28 H28B . 0.99
C28' C29' . 1.5367(18)
C28' H28C . 0.99
C28' H28D . 0.99
C29 H29A . 0.98
C29 H29B . 0.98
C29 H29C . 0.98
C29' H29D . 0.98
C29' H29E . 0.98
C29' H29F . 0.98
C30 O15 . 1.244(4)
C30 O14 . 1.256(4)
C30 C31 . 1.529(4)
C31 C33 . 1.523(5)
C31 C32 . 1.528(6)
C31 H31 . 1.0
C32 H32A . 0.98
C32 H32B . 0.98
C32 H32C . 0.98
C33 H33A . 0.98
C33 H33B . 0.98
C33 H33C . 0.98
C34 O17 . 1.256(3)
C34 O16 . 1.277(3)
C34 C35 . 1.502(5)
C35 C37 . 1.506(6)
C35 C36 . 1.521(7)
C35 H35 . 1.0
C36 H36A . 0.98
C36 H36B . 0.98
C36 H36C . 0.98
C37 H37A . 0.98
C37 H37B . 0.98
C37 H37C . 0.98
C38 O19 . 1.238(4)
C38 O18 . 1.291(3)
C38 C39 . 1.522(4)
C39 C41 . 1.513(5)
C39 C40 . 1.515(5)
C39 H39 . 1.0
C40 H40A . 0.98
C40 H40B . 0.98
C40 H40C . 0.98
C41 H41A . 0.98
C41 H41B . 0.98
C41 H41C . 0.98
C42 O21 . 1.253(4)
C42 O20 . 1.271(4)
C42 C43 . 1.526(5)
C43 C45 . 1.482(5)
C43 C44 . 1.510(5)
C43 H43 . 1.0
C44 H44A . 0.98
C44 H44B . 0.98
C44 H44C . 0.98
C45 H45A . 0.98
C45 H45B . 0.98
C45 H45C . 0.98
C46 O22 . 1.416(4)
C46 C47 . 1.517(6)
C46 H46A . 0.99
C46 H46B . 0.99
C47 C48 . 1.511(7)
C47 H47A . 0.99
C47 H47B . 0.99
C48 H48A . 0.98
C48 H48B . 0.98
C48 H48C . 0.98
O4 Ce3 4_465 2.5873(19)
O5 Ce3 4_465 2.500(2)
O11 H11 . 0.8001
O12 H12 . 0.8001
O13 H13 . 0.7999
O22 H22 . 0.7999

loop_
_geom_hbond_atom_site_label_D
_geom_hbond_atom_site_label_H
_geom_hbond_atom_site_label_A
_geom_hbond_site_symmetry_A
_geom_hbond_distance_DH
_geom_hbond_distance_HA
_geom_hbond_distance_DA
_geom_hbond_angle_DHA
O22 H22 O1 4_565 0.80 1.94 2.740(3) 173.6
O13 H13 O3 . 0.80 1.91 2.714(3) 176.3
O12 H12 O20 . 0.80 1.95 2.718(3) 162.1
O11 H11 O21 4_465 0.80 1.85 2.631(3) 165.6
